data_7244984
loop_
_publ_author_name
'Meng, Xiangtai'
'Xu, Hehua'
'Liu, Rui'
'Zheng, Yu'
'Huang, Shenlin'

_publ_section_title
;
 Electrochemical triamination of alkynes: controllable synthesis of
 functionalized indolines and indoles
;
_journal_issue 12
_journal_name_full 'Green Chemistry'
_journal_page_first 4754
_journal_page_last 4760
_journal_paper_doi 10.1039/D2GC01129H
_journal_volume 24
_journal_year 2022
_chemical_formula_moiety 'C27 H21 N3 O2 S'
_chemical_formula_sum 'C27 H21 N3 O2 S'
_chemical_formula_weight 451.53
_space_group_crystal_system triclinic
_space_group_IT_number 2
_space_group_name_Hall '-P 1'
_space_group_name_H-M_alt 'P -1'
_atom_sites_solution_hydrogens geom
_atom_sites_solution_primary dual
_audit_creation_date 2020-08-23
_audit_creation_method
;
Olex2 1.3-alpha
(compiled 2020.07.31 svn.rc2a77460 for OlexSys, GUI svn.r6145)
;
_audit_update_record
;
2021-06-16 deposited with the CCDC.	2022-05-13 downloaded from the CCDC.
;
_cell_angle_alpha 89.459(7)
_cell_angle_beta 81.983(8)
_cell_angle_gamma 73.840(8)
_cell_formula_units_Z 4
_cell_length_a 9.8859(10)
_cell_length_b 9.9067(9)
_cell_length_c 23.766(2)
_cell_measurement_reflns_used 4044
_cell_measurement_temperature 150.00(10)
_cell_measurement_theta_max 29.3040
_cell_measurement_theta_min 2.4700
_cell_volume 2212.7(4)
_computing_cell_refinement 'CrysAlisPro 1.171.38.43f (Rigaku OD, 2015)'
_computing_data_collection 'CrysAlisPro 1.171.38.43f (Rigaku OD, 2015)'
_computing_data_reduction 'CrysAlisPro 1.171.38.43f (Rigaku OD, 2015)'
_computing_molecular_graphics 'Olex2 1.3-alpha (Dolomanov et al., 2009)'
_computing_publication_material 'Olex2 1.3-alpha (Dolomanov et al., 2009)'
_computing_structure_refinement 'SHELXL 2018/3 (Sheldrick, 2015)'
_computing_structure_solution 'SHELXT 2018/2 (Sheldrick, 2018)'
_diffrn_ambient_environment N~2~
_diffrn_ambient_temperature 150.00(10)
_diffrn_detector 'CCD plate'
_diffrn_detector_area_resol_mean 5.2684
_diffrn_detector_type AtlasS2
_diffrn_measured_fraction_theta_full 1.000
_diffrn_measured_fraction_theta_max 1.000
_diffrn_measurement_details
;
List of Runs (angles in degrees, time in seconds):

  # Type    Start    End  Width  t~exp~   \w     \q     \k     \f   Frames
#--------------------------------------------------------------------------
  1  \w    -16.00  85.00   1.00    4.50    --   11.90  57.00   0.00  101
  2  \w    -16.00  79.00   1.00    4.50    --   11.90  77.00 120.00   95
  3  \w     28.00  53.00   1.00    4.50    --   11.90 -99.00-150.00   25
  4  \w    -56.00  37.00   1.00    4.50    --   11.90 -57.00-150.00   93
;
_diffrn_measurement_device 'four-circle diffractometer'
_diffrn_measurement_device_type 'SuperNova, Dual, Cu at zero, AtlasS2'
_diffrn_measurement_method '\w scans'
_diffrn_orient_matrix_type 'CrysAlisPro convention (1999,Acta A55,543-557)'
_diffrn_orient_matrix_UB_11 -0.0159782000
_diffrn_orient_matrix_UB_12 0.0619009000
_diffrn_orient_matrix_UB_13 0.0173206000
_diffrn_orient_matrix_UB_21 -0.0278193000
_diffrn_orient_matrix_UB_22 0.0408116000
_diffrn_orient_matrix_UB_23 -0.0226131000
_diffrn_orient_matrix_UB_31 -0.0683124000
_diffrn_orient_matrix_UB_32 -0.0080472000
_diffrn_orient_matrix_UB_33 0.0099036000
_diffrn_radiation_monochromator mirror
_diffrn_radiation_probe x-ray
_diffrn_radiation_type 'Mo K\a'
_diffrn_radiation_wavelength 0.71073
_diffrn_reflns_av_R_equivalents 0.0448
_diffrn_reflns_av_unetI/netI 0.0812
_diffrn_reflns_Laue_measured_fraction_full 1.000
_diffrn_reflns_Laue_measured_fraction_max 1.000
_diffrn_reflns_limit_h_max 11
_diffrn_reflns_limit_h_min -11
_diffrn_reflns_limit_k_max 10
_diffrn_reflns_limit_k_min -11
_diffrn_reflns_limit_l_max 27
_diffrn_reflns_limit_l_min -28
_diffrn_reflns_number 15379
_diffrn_reflns_point_group_measured_fraction_full 1.000
_diffrn_reflns_point_group_measured_fraction_max 1.000
_diffrn_reflns_theta_full 24.997
_diffrn_reflns_theta_max 24.997
_diffrn_reflns_theta_min 2.141
_diffrn_source 'micro-focus sealed X-ray tube'
_diffrn_source_type 'SuperNova (Mo) X-ray Source'
_exptl_absorpt_coefficient_mu 0.177
_exptl_absorpt_correction_T_max 1.00000
_exptl_absorpt_correction_T_min 0.78412
_exptl_absorpt_correction_type multi-scan
_exptl_absorpt_process_details
;
CrysAlisPro 1.171.38.43f (Rigaku Oxford Diffraction, 2015)
Empirical absorption correction using spherical harmonics,
 implemented in SCALE3 ABSPACK scaling algorithm.
;
_exptl_crystal_colour red
_exptl_crystal_colour_primary red
_exptl_crystal_density_diffrn 1.355
_exptl_crystal_description block
_exptl_crystal_F_000 944
_exptl_crystal_size_max 0.14
_exptl_crystal_size_mid 0.12
_exptl_crystal_size_min 0.11
_refine_diff_density_max 0.453
_refine_diff_density_min -0.439
_refine_diff_density_rms 0.079
_refine_ls_extinction_method none
_refine_ls_goodness_of_fit_ref 1.068
_refine_ls_hydrogen_treatment constr
_refine_ls_matrix_type full
_refine_ls_number_parameters 597
_refine_ls_number_reflns 7780
_refine_ls_number_restraints 0
_refine_ls_restrained_S_all 1.068
_refine_ls_R_factor_all 0.1101
_refine_ls_R_factor_gt 0.0888
_refine_ls_shift/su_max 0.000
_refine_ls_shift/su_mean 0.000
_refine_ls_structure_factor_coef Fsqd
_refine_ls_weighting_details 'w=1/[\s^2^(Fo^2^)+(0.0401P)^2^+9.8749P] where P=(Fo^2^+2Fc^2^)/3'
_refine_ls_weighting_scheme calc
_refine_ls_wR_factor_gt 0.1899
_refine_ls_wR_factor_ref 0.2028
_reflns_Friedel_coverage 0.000
_reflns_number_gt 6068
_reflns_number_total 7780
_reflns_threshold_expression 'I > 2\s(I)'
_cod_data_source_file d2gc01129h2.cif
_cod_data_source_block mxt-1-2
_cod_depositor_comments 'Adding full bibliography for 7244984--7244985.cif.'
_cod_database_code 7244984
_shelx_shelxl_version_number 2018/3
_shelx_space_group_comment
;
The symmetry employed for this shelxl refinement is uniquely defined
by the following loop, which should always be used as a source of
symmetry information in preference to the above space-group names.
They are only intended as comments.
;
_reflns_odcompleteness_completeness 99.98
_reflns_odcompleteness_iscentric 1
_reflns_odcompleteness_theta 26.32
_olex2_refinement_description
;
1. Fixed Uiso
 At 1.2 times of:
  All C(H) groups
 At 1.5 times of:
  All C(H,H,H) groups
2.a Aromatic/amide H refined with riding coordinates:
 C2(H2), C3(H3), C4(H4), C5(H5), C10(H10), C11(H11), C12(H12), C13(H13),
 C14(H14), C16(H16), C17(H17), C18(H18), C19(H19), C20(H20), C22(H22), C23(H23),
  C25(H25), C26(H26), C29(H29), C30(H30), C31(H31), C32(H32), C37(H37),
 C38(H38), C39(H39), C40(H40), C41(H41), C43(H43), C44(H44), C45(H45), C46(H46),
  C47(H47), C49(H49), C50(H50), C52(H52), C53(H53)
2.b Idealised Me refined as rotating group:
 C27(H27A,H27B,H27C), C54(H54A,H54B,H54C)
;
_olex2_submission_special_instructions 'No special instructions were received'
_oxdiff_exptl_absorpt_empirical_details
;
Empirical correction (ABSPACK) includes:
- Absorption correction using spherical harmonics
- Frame scaling
- Detector area scaling
;
_oxdiff_exptl_absorpt_empirical_full_max 1.325
_oxdiff_exptl_absorpt_empirical_full_min 0.581

loop_
_space_group_symop_operation_xyz
'x, y, z'
'-x, -y, -z'

loop_
_atom_site_label
_atom_site_type_symbol
_atom_site_fract_x
_atom_site_fract_y
_atom_site_fract_z
_atom_site_U_iso_or_equiv
_atom_site_adp_type
_atom_site_occupancy
_atom_site_site_symmetry_order
_atom_site_calc_flag
_atom_site_refinement_flags_posn
_atom_site_refinement_flags_adp
_atom_site_refinement_flags_occupancy
_atom_site_disorder_assembly
_atom_site_disorder_group
S1 S 0.34496(13) 0.52415(13) 0.30630(5) 0.0252(3) Uani 1 1 d . . . . .
O1 O 0.4306(4) 0.3840(4) 0.30983(15) 0.0330(9) Uani 1 1 d . . . . .
O2 O 0.3847(4) 0.6099(4) 0.26187(14) 0.0314(8) Uani 1 1 d . . . . .
N1 N 0.2530(4) 0.6522(4) 0.51716(17) 0.0259(9) Uani 1 1 d . . . . .
N2 N 0.2941(5) 0.4333(4) 0.42566(18) 0.0297(10) Uani 1 1 d . . . . .
N3 N 0.3450(4) 0.6094(4) 0.36741(17) 0.0252(9) Uani 1 1 d . . . . .
C1 C 0.2981(5) 0.7960(5) 0.4317(2) 0.0225(10) Uani 1 1 d . . . . .
C2 C 0.2912(5) 0.9340(5) 0.4495(2) 0.0265(11) Uani 1 1 d . . . . .
H2 H 0.266715 0.962584 0.488508 0.032 Uiso 1 1 calc R U . . .
C3 C 0.3212(6) 1.0267(6) 0.4085(2) 0.0337(13) Uani 1 1 d . . . . .
H3 H 0.319523 1.119058 0.419614 0.040 Uiso 1 1 calc R U . . .
C4 C 0.3534(6) 0.9853(6) 0.3517(2) 0.0328(12) Uani 1 1 d . . . . .
H4 H 0.369997 1.051673 0.324390 0.039 Uiso 1 1 calc R U . . .
C5 C 0.3623(5) 0.8501(5) 0.3331(2) 0.0279(11) Uani 1 1 d . . . . .
H5 H 0.386876 0.822437 0.293970 0.033 Uiso 1 1 calc R U . . .
C6 C 0.3337(5) 0.7567(5) 0.3744(2) 0.0223(10) Uani 1 1 d . . . . .
C7 C 0.3070(5) 0.5568(5) 0.4211(2) 0.0239(11) Uani 1 1 d . . . . .
C8 C 0.2805(5) 0.6761(5) 0.4648(2) 0.0207(10) Uani 1 1 d . . . . .
C9 C 0.2612(5) 0.3707(5) 0.4780(2) 0.0216(10) Uani 1 1 d . . . . .
C10 C 0.1284(5) 0.3490(5) 0.4918(2) 0.0305(12) Uani 1 1 d . . . . .
H10 H 0.056680 0.383598 0.468328 0.037 Uiso 1 1 calc R U . . .
C11 C 0.1012(6) 0.2766(6) 0.5398(2) 0.0347(13) Uani 1 1 d . . . . .
H11 H 0.009106 0.264338 0.550031 0.042 Uiso 1 1 calc R U . . .
C12 C 0.2050(6) 0.2218(5) 0.5734(2) 0.0319(12) Uani 1 1 d . . . . .
H12 H 0.184813 0.172099 0.606410 0.038 Uiso 1 1 calc R U . . .
C13 C 0.3380(5) 0.2397(6) 0.5586(2) 0.0321(12) Uani 1 1 d . . . . .
H13 H 0.411179 0.199968 0.580826 0.039 Uiso 1 1 calc R U . . .
C14 C 0.3657(6) 0.3153(6) 0.5114(2) 0.0352(13) Uani 1 1 d . . . . .
H14 H 0.457382 0.329113 0.501778 0.042 Uiso 1 1 calc R U . . .
C15 C 0.2174(5) 0.7583(5) 0.5607(2) 0.0243(11) Uani 1 1 d . . . . .
C16 C 0.3129(5) 0.7539(5) 0.5995(2) 0.0269(11) Uani 1 1 d . . . . .
H16 H 0.404263 0.687588 0.593914 0.032 Uiso 1 1 calc R U . . .
C17 C 0.2735(6) 0.8466(6) 0.6459(2) 0.0299(12) Uani 1 1 d . . . . .
H17 H 0.339482 0.845146 0.671604 0.036 Uiso 1 1 calc R U . . .
C18 C 0.1399(6) 0.9411(5) 0.6556(2) 0.0293(12) Uani 1 1 d . . . . .
H18 H 0.113026 1.002607 0.688165 0.035 Uiso 1 1 calc R U . . .
C19 C 0.0456(6) 0.9454(5) 0.6172(2) 0.0299(12) Uani 1 1 d . . . . .
H19 H -0.046718 1.009874 0.623701 0.036 Uiso 1 1 calc R U . . .
C20 C 0.0849(5) 0.8562(5) 0.5694(2) 0.0272(11) Uani 1 1 d . . . . .
H20 H 0.020788 0.862350 0.542563 0.033 Uiso 1 1 calc R U . . .
C21 C 0.1669(5) 0.5283(5) 0.3064(2) 0.0236(11) Uani 1 1 d . . . . .
C22 C 0.1192(6) 0.4147(5) 0.3266(2) 0.0276(11) Uani 1 1 d . . . . .
H22 H 0.183238 0.333376 0.339140 0.033 Uiso 1 1 calc R U . . .
C23 C -0.0230(5) 0.4224(5) 0.3281(2) 0.0281(12) Uani 1 1 d . . . . .
H23 H -0.056253 0.345450 0.341993 0.034 Uiso 1 1 calc R U . . .
C24 C -0.1174(5) 0.5387(5) 0.3100(2) 0.0260(11) Uani 1 1 d . . . . .
C25 C -0.0673(5) 0.6498(5) 0.2885(2) 0.0302(12) Uani 1 1 d . . . . .
H25 H -0.130990 0.729675 0.274897 0.036 Uiso 1 1 calc R U . . .
C26 C 0.0747(6) 0.6451(5) 0.2869(2) 0.0290(12) Uani 1 1 d . . . . .
H26 H 0.108211 0.721414 0.272447 0.035 Uiso 1 1 calc R U . . .
C27 C -0.2740(6) 0.5477(6) 0.3149(2) 0.0384(14) Uani 1 1 d . . . . .
H27A H -0.285324 0.464384 0.296333 0.058 Uiso 1 1 calc R U . . .
H27B H -0.323360 0.632319 0.296309 0.058 Uiso 1 1 calc R U . . .
H27C H -0.314578 0.552293 0.355072 0.058 Uiso 1 1 calc R U . . .
S2 S 0.20758(13) 0.05997(13) 0.19069(5) 0.0243(3) Uani 1 1 d . . . . .
O3 O 0.2943(4) -0.0820(4) 0.18817(15) 0.0329(9) Uani 1 1 d . . . . .
O4 O 0.2173(4) 0.1546(4) 0.23406(14) 0.0320(8) Uani 1 1 d . . . . .
N4 N 0.2496(4) 0.1328(4) 0.12862(16) 0.0241(9) Uani 1 1 d . . . . .
N5 N 0.2329(4) -0.0525(4) 0.07243(17) 0.0265(9) Uani 1 1 d . . . . .
N6 N 0.2612(4) 0.1476(4) -0.02092(17) 0.0255(9) Uani 1 1 d . . . . .
C28 C 0.2493(5) 0.2761(5) 0.1206(2) 0.0219(10) Uani 1 1 d . . . . .
C29 C 0.2583(5) 0.3755(5) 0.1604(2) 0.0275(11) Uani 1 1 d . . . . .
H29 H 0.258151 0.355047 0.199534 0.033 Uiso 1 1 calc R U . . .
C30 C 0.2675(5) 0.5055(5) 0.1403(2) 0.0312(12) Uani 1 1 d . . . . .
H30 H 0.272344 0.574983 0.166600 0.037 Uiso 1 1 calc R U . . .
C31 C 0.2700(6) 0.5373(5) 0.0836(2) 0.0309(12) Uani 1 1 d . . . . .
H31 H 0.277118 0.627155 0.071566 0.037 Uiso 1 1 calc R U . . .
C32 C 0.2620(5) 0.4382(5) 0.0437(2) 0.0275(11) Uani 1 1 d . . . . .
H32 H 0.263463 0.459408 0.004624 0.033 Uiso 1 1 calc R U . . .
C33 C 0.2518(5) 0.3057(5) 0.0629(2) 0.0222(10) Uani 1 1 d . . . . .
C34 C 0.2536(5) 0.1792(5) 0.0308(2) 0.0204(10) Uani 1 1 d . . . . .
C35 C 0.2474(5) 0.0697(5) 0.0753(2) 0.0224(10) Uani 1 1 d . . . . .
C36 C 0.2576(5) 0.2459(5) -0.0654(2) 0.0233(11) Uani 1 1 d . . . . .
C37 C 0.1307(5) 0.3419(5) -0.0730(2) 0.0285(11) Uani 1 1 d . . . . .
H37 H 0.047973 0.351272 -0.045989 0.034 Uiso 1 1 calc R U . . .
C38 C 0.1253(6) 0.4255(5) -0.1211(2) 0.0322(12) Uani 1 1 d . . . . .
H38 H 0.038318 0.491028 -0.127046 0.039 Uiso 1 1 calc R U . . .
C39 C 0.2457(6) 0.4126(5) -0.1597(2) 0.0341(13) Uani 1 1 d . . . . .
H39 H 0.241425 0.468409 -0.192488 0.041 Uiso 1 1 calc R U . . .
C40 C 0.3731(6) 0.3188(6) -0.1510(2) 0.0326(12) Uani 1 1 d . . . . .
H40 H 0.456712 0.312968 -0.177147 0.039 Uiso 1 1 calc R U . . .
C41 C 0.3795(5) 0.2329(5) -0.1042(2) 0.0278(11) Uani 1 1 d . . . . .
H41 H 0.466276 0.166110 -0.098913 0.033 Uiso 1 1 calc R U . . .
C42 C 0.2397(5) -0.1247(5) 0.0202(2) 0.0235(11) Uani 1 1 d . . . . .
C43 C 0.1197(5) -0.1535(5) 0.0065(2) 0.0282(12) Uani 1 1 d . . . . .
H43 H 0.030810 -0.116920 0.029814 0.034 Uiso 1 1 calc R U . . .
C44 C 0.1286(6) -0.2365(5) -0.0417(2) 0.0311(12) Uani 1 1 d . . . . .
H44 H 0.045281 -0.254170 -0.051828 0.037 Uiso 1 1 calc R U . . .
C45 C 0.2584(6) -0.2927(5) -0.0748(2) 0.0303(12) Uani 1 1 d . . . . .
H45 H 0.264650 -0.349754 -0.107476 0.036 Uiso 1 1 calc R U . . .
C46 C 0.3782(5) -0.2664(5) -0.0604(2) 0.0306(12) Uani 1 1 d . . . . .
H46 H 0.467698 -0.307033 -0.082748 0.037 Uiso 1 1 calc R U . . .
C47 C 0.3702(5) -0.1806(6) -0.0132(2) 0.0298(12) Uani 1 1 d . . . . .
H47 H 0.453184 -0.160620 -0.004006 0.036 Uiso 1 1 calc R U . . .
C48 C 0.0295(5) 0.0664(5) 0.19186(19) 0.0225(10) Uani 1 1 d . . . . .
C49 C -0.0069(6) -0.0562(5) 0.1763(2) 0.0273(11) Uani 1 1 d . . . . .
H49 H 0.065018 -0.140477 0.164227 0.033 Uiso 1 1 calc R U . . .
C50 C -0.1481(5) -0.0497(6) 0.1791(2) 0.0299(12) Uani 1 1 d . . . . .
H50 H -0.173422 -0.131077 0.169065 0.036 Uiso 1 1 calc R U . . .
C51 C -0.2545(5) 0.0724(5) 0.1960(2) 0.0274(11) Uani 1 1 d . . . . .
C52 C -0.2165(5) 0.1920(5) 0.2107(2) 0.0282(11) Uani 1 1 d . . . . .
H52 H -0.288640 0.276605 0.222122 0.034 Uiso 1 1 calc R U . . .
C53 C -0.0752(5) 0.1881(5) 0.2087(2) 0.0269(11) Uani 1 1 d . . . . .
H53 H -0.050488 0.269680 0.218942 0.032 Uiso 1 1 calc R U . . .
C54 C -0.4095(6) 0.0794(6) 0.1988(3) 0.0405(14) Uani 1 1 d . . . . .
H54A H -0.467543 0.160767 0.222648 0.061 Uiso 1 1 calc R U . . .
H54B H -0.426026 -0.006774 0.215146 0.061 Uiso 1 1 calc R U . . .
H54C H -0.435806 0.088858 0.160392 0.061 Uiso 1 1 calc R U . . .

loop_
_atom_site_aniso_label
_atom_site_aniso_U_11
_atom_site_aniso_U_22
_atom_site_aniso_U_33
_atom_site_aniso_U_23
_atom_site_aniso_U_13
_atom_site_aniso_U_12
S1 0.0260(7) 0.0246(7) 0.0253(7) -0.0031(5) -0.0027(5) -0.0078(5)
O1 0.029(2) 0.029(2) 0.036(2) -0.0084(16) -0.0052(16) 0.0008(16)
O2 0.036(2) 0.035(2) 0.0267(19) -0.0022(16) -0.0015(16) -0.0168(17)
N1 0.024(2) 0.024(2) 0.028(2) -0.0033(18) -0.0042(18) -0.0030(18)
N2 0.036(3) 0.023(2) 0.031(2) 0.0008(18) -0.0085(19) -0.0088(19)
N3 0.025(2) 0.026(2) 0.026(2) -0.0014(18) -0.0051(18) -0.0092(18)
C1 0.011(2) 0.024(3) 0.031(3) 0.001(2) -0.0056(19) -0.0021(19)
C2 0.023(3) 0.020(3) 0.034(3) -0.005(2) -0.003(2) -0.004(2)
C3 0.031(3) 0.022(3) 0.045(3) -0.002(2) -0.003(2) -0.003(2)
C4 0.031(3) 0.026(3) 0.040(3) 0.006(2) -0.003(2) -0.006(2)
C5 0.028(3) 0.028(3) 0.028(3) 0.001(2) -0.005(2) -0.008(2)
C6 0.015(2) 0.020(3) 0.032(3) 0.001(2) -0.006(2) -0.0040(19)
C7 0.020(3) 0.025(3) 0.027(3) -0.001(2) -0.007(2) -0.004(2)
C8 0.011(2) 0.023(3) 0.028(3) -0.003(2) -0.0056(19) -0.0020(19)
C9 0.022(3) 0.014(2) 0.031(3) -0.003(2) -0.006(2) -0.007(2)
C10 0.023(3) 0.027(3) 0.038(3) -0.005(2) -0.009(2) -0.001(2)
C11 0.025(3) 0.038(3) 0.045(3) -0.001(3) -0.001(2) -0.016(2)
C12 0.038(3) 0.025(3) 0.034(3) 0.002(2) -0.001(2) -0.012(2)
C13 0.026(3) 0.032(3) 0.037(3) 0.006(2) -0.010(2) -0.004(2)
C14 0.026(3) 0.049(4) 0.035(3) 0.000(3) -0.004(2) -0.017(3)
C15 0.024(3) 0.023(3) 0.025(3) 0.002(2) 0.000(2) -0.007(2)
C16 0.022(3) 0.030(3) 0.027(3) 0.000(2) -0.002(2) -0.005(2)
C17 0.033(3) 0.035(3) 0.026(3) 0.002(2) -0.008(2) -0.014(2)
C18 0.041(3) 0.019(3) 0.026(3) -0.002(2) 0.001(2) -0.009(2)
C19 0.031(3) 0.017(3) 0.038(3) 0.002(2) 0.003(2) -0.004(2)
C20 0.028(3) 0.023(3) 0.032(3) 0.004(2) -0.008(2) -0.008(2)
C21 0.029(3) 0.018(3) 0.025(3) -0.003(2) -0.004(2) -0.009(2)
C22 0.039(3) 0.015(3) 0.029(3) 0.000(2) -0.007(2) -0.007(2)
C23 0.033(3) 0.028(3) 0.029(3) 0.001(2) -0.007(2) -0.017(2)
C24 0.023(3) 0.026(3) 0.030(3) -0.004(2) -0.005(2) -0.008(2)
C25 0.025(3) 0.022(3) 0.042(3) 0.003(2) -0.009(2) -0.002(2)
C26 0.039(3) 0.017(3) 0.031(3) 0.005(2) -0.006(2) -0.007(2)
C27 0.035(3) 0.041(4) 0.043(3) -0.005(3) -0.006(3) -0.015(3)
S2 0.0245(7) 0.0229(7) 0.0253(7) 0.0048(5) -0.0033(5) -0.0067(5)
O3 0.031(2) 0.026(2) 0.037(2) 0.0101(16) -0.0055(16) -0.0014(16)
O4 0.036(2) 0.038(2) 0.0234(19) 0.0010(16) -0.0047(16) -0.0123(17)
N4 0.028(2) 0.021(2) 0.024(2) 0.0015(17) -0.0011(17) -0.0084(18)
N5 0.027(2) 0.022(2) 0.028(2) 0.0022(18) 0.0022(18) -0.0071(18)
N6 0.030(2) 0.021(2) 0.024(2) 0.0014(17) -0.0015(18) -0.0066(18)
C28 0.016(2) 0.016(2) 0.033(3) 0.000(2) -0.001(2) -0.0038(19)
C29 0.028(3) 0.026(3) 0.029(3) 0.000(2) -0.004(2) -0.009(2)
C30 0.029(3) 0.025(3) 0.038(3) -0.006(2) -0.008(2) -0.005(2)
C31 0.038(3) 0.019(3) 0.040(3) 0.004(2) -0.012(2) -0.013(2)
C32 0.025(3) 0.025(3) 0.034(3) 0.004(2) -0.008(2) -0.006(2)
C33 0.016(2) 0.020(3) 0.031(3) 0.000(2) -0.004(2) -0.0049(19)
C34 0.012(2) 0.022(3) 0.028(3) 0.002(2) -0.0049(19) -0.0054(19)
C35 0.017(2) 0.024(3) 0.025(3) 0.002(2) -0.0004(19) -0.004(2)
C36 0.026(3) 0.023(3) 0.025(3) 0.000(2) -0.006(2) -0.011(2)
C37 0.026(3) 0.021(3) 0.037(3) -0.002(2) -0.001(2) -0.005(2)
C38 0.038(3) 0.020(3) 0.039(3) 0.005(2) -0.013(3) -0.007(2)
C39 0.055(4) 0.023(3) 0.029(3) 0.006(2) -0.008(3) -0.018(3)
C40 0.041(3) 0.030(3) 0.028(3) 0.000(2) 0.002(2) -0.016(3)
C41 0.022(3) 0.028(3) 0.033(3) 0.003(2) -0.005(2) -0.007(2)
C42 0.028(3) 0.013(2) 0.030(3) 0.006(2) -0.004(2) -0.006(2)
C43 0.025(3) 0.022(3) 0.038(3) 0.008(2) -0.006(2) -0.006(2)
C44 0.030(3) 0.028(3) 0.041(3) 0.004(2) -0.010(2) -0.014(2)
C45 0.039(3) 0.021(3) 0.030(3) -0.002(2) -0.005(2) -0.008(2)
C46 0.026(3) 0.028(3) 0.032(3) -0.004(2) 0.002(2) -0.001(2)
C47 0.021(3) 0.035(3) 0.034(3) 0.001(2) -0.003(2) -0.011(2)
C48 0.025(3) 0.022(3) 0.023(3) 0.006(2) -0.003(2) -0.011(2)
C49 0.034(3) 0.021(3) 0.025(3) 0.000(2) -0.004(2) -0.005(2)
C50 0.031(3) 0.028(3) 0.033(3) -0.005(2) -0.002(2) -0.013(2)
C51 0.026(3) 0.028(3) 0.027(3) 0.001(2) -0.005(2) -0.006(2)
C52 0.025(3) 0.023(3) 0.034(3) 0.000(2) -0.002(2) -0.003(2)
C53 0.034(3) 0.020(3) 0.028(3) 0.000(2) -0.002(2) -0.010(2)
C54 0.032(3) 0.035(3) 0.054(4) -0.001(3) -0.006(3) -0.009(3)

loop_
_atom_type_symbol
_atom_type_description
_atom_type_scat_dispersion_real
_atom_type_scat_dispersion_imag
_atom_type_scat_source
C C 0.0033 0.0016 'International Tables Vol C Tables 4.2.6.8 and 6.1.1.4'
H H 0.0000 0.0000 'International Tables Vol C Tables 4.2.6.8 and 6.1.1.4'
N N 0.0061 0.0033 'International Tables Vol C Tables 4.2.6.8 and 6.1.1.4'
O O 0.0106 0.0060 'International Tables Vol C Tables 4.2.6.8 and 6.1.1.4'
S S 0.1246 0.1234 'International Tables Vol C Tables 4.2.6.8 and 6.1.1.4'

loop_
_geom_angle_atom_site_label_1
_geom_angle_atom_site_label_2
_geom_angle_atom_site_label_3
_geom_angle
_geom_angle_site_symmetry_1
_geom_angle_site_symmetry_3
_geom_angle_publ_flag
O1 S1 O2 119.3(2) . . ?
O1 S1 N3 107.0(2) . . ?
O1 S1 C21 110.7(2) . . ?
O2 S1 N3 105.4(2) . . ?
O2 S1 C21 108.9(2) . . ?
N3 S1 C21 104.3(2) . . ?
C8 N1 C15 123.2(4) . . ?
C7 N2 C9 124.7(4) . . ?
C6 N3 S1 126.5(3) . . ?
C7 N3 S1 121.6(3) . . ?
C7 N3 C6 108.7(4) . . ?
C2 C1 C8 130.5(5) . . ?
C6 C1 C2 119.7(4) . . ?
C6 C1 C8 109.7(4) . . ?
C1 C2 H2 120.8 . . ?
C3 C2 C1 118.4(5) . . ?
C3 C2 H2 120.8 . . ?
C2 C3 H3 119.8 . . ?
C4 C3 C2 120.4(5) . . ?
C4 C3 H3 119.8 . . ?
C3 C4 H4 118.8 . . ?
C3 C4 C5 122.4(5) . . ?
C5 C4 H4 118.8 . . ?
C4 C5 H5 121.5 . . ?
C4 C5 C6 117.1(5) . . ?
C6 C5 H5 121.5 . . ?
C1 C6 N3 109.5(4) . . ?
C1 C6 C5 121.9(5) . . ?
C5 C6 N3 128.4(5) . . ?
N2 C7 N3 121.1(4) . . ?
N2 C7 C8 131.8(4) . . ?
N3 C7 C8 107.0(4) . . ?
N1 C8 C1 136.1(5) . . ?
N1 C8 C7 119.0(4) . . ?
C1 C8 C7 104.9(4) . . ?
C10 C9 N2 119.4(4) . . ?
C14 C9 N2 120.4(4) . . ?
C14 C9 C10 119.6(5) . . ?
C9 C10 H10 120.3 . . ?
C11 C10 C9 119.3(5) . . ?
C11 C10 H10 120.3 . . ?
C10 C11 H11 119.4 . . ?
C12 C11 C10 121.2(5) . . ?
C12 C11 H11 119.4 . . ?
C11 C12 H12 120.4 . . ?
C13 C12 C11 119.3(5) . . ?
C13 C12 H12 120.4 . . ?
C12 C13 H13 119.9 . . ?
C12 C13 C14 120.2(5) . . ?
C14 C13 H13 119.9 . . ?
C9 C14 C13 120.4(5) . . ?
C9 C14 H14 119.8 . . ?
C13 C14 H14 119.8 . . ?
C16 C15 N1 118.8(4) . . ?
C20 C15 N1 121.6(4) . . ?
C20 C15 C16 119.3(5) . . ?
C15 C16 H16 120.2 . . ?
C17 C16 C15 119.7(5) . . ?
C17 C16 H16 120.2 . . ?
C16 C17 H17 119.5 . . ?
C18 C17 C16 121.0(5) . . ?
C18 C17 H17 119.5 . . ?
C17 C18 H18 120.4 . . ?
C17 C18 C19 119.3(5) . . ?
C19 C18 H18 120.4 . . ?
C18 C19 H19 119.8 . . ?
C18 C19 C20 120.5(5) . . ?
C20 C19 H19 119.8 . . ?
C15 C20 C19 120.2(5) . . ?
C15 C20 H20 119.9 . . ?
C19 C20 H20 119.9 . . ?
C22 C21 S1 119.9(4) . . ?
C26 C21 S1 119.5(4) . . ?
C26 C21 C22 120.7(5) . . ?
C21 C22 H22 120.6 . . ?
C23 C22 C21 118.8(5) . . ?
C23 C22 H22 120.6 . . ?
C22 C23 H23 119.2 . . ?
C24 C23 C22 121.6(5) . . ?
C24 C23 H23 119.2 . . ?
C23 C24 C25 118.9(4) . . ?
C23 C24 C27 120.6(5) . . ?
C25 C24 C27 120.5(5) . . ?
C24 C25 H25 119.7 . . ?
C26 C25 C24 120.7(5) . . ?
C26 C25 H25 119.7 . . ?
C21 C26 C25 119.4(5) . . ?
C21 C26 H26 120.3 . . ?
C25 C26 H26 120.3 . . ?
C24 C27 H27A 109.5 . . ?
C24 C27 H27B 109.5 . . ?
C24 C27 H27C 109.5 . . ?
H27A C27 H27B 109.5 . . ?
H27A C27 H27C 109.5 . . ?
H27B C27 H27C 109.5 . . ?
O3 S2 O4 119.5(2) . . ?
O3 S2 N4 107.4(2) . . ?
O3 S2 C48 110.7(2) . . ?
O4 S2 N4 105.4(2) . . ?
O4 S2 C48 108.5(2) . . ?
N4 S2 C48 104.0(2) . . ?
C28 N4 S2 126.6(3) . . ?
C35 N4 S2 121.8(3) . . ?
C35 N4 C28 109.1(4) . . ?
C35 N5 C42 123.3(4) . . ?
C34 N6 C36 123.9(4) . . ?
C29 C28 N4 128.9(4) . . ?
C33 C28 N4 109.6(4) . . ?
C33 C28 C29 121.3(4) . . ?
C28 C29 H29 121.4 . . ?
C30 C29 C28 117.3(5) . . ?
C30 C29 H29 121.4 . . ?
C29 C30 H30 118.7 . . ?
C31 C30 C29 122.6(5) . . ?
C31 C30 H30 118.7 . . ?
C30 C31 H31 119.9 . . ?
C30 C31 C32 120.3(5) . . ?
C32 C31 H31 119.9 . . ?
C31 C32 H32 120.8 . . ?
C31 C32 C33 118.4(5) . . ?
C33 C32 H32 120.8 . . ?
C28 C33 C32 120.2(4) . . ?
C28 C33 C34 109.4(4) . . ?
C32 C33 C34 130.3(4) . . ?
N6 C34 C33 135.2(4) . . ?
N6 C34 C35 120.0(4) . . ?
C33 C34 C35 104.8(4) . . ?
N4 C35 C34 107.0(4) . . ?
N5 C35 N4 120.8(4) . . ?
N5 C35 C34 132.0(4) . . ?
C37 C36 N6 120.0(4) . . ?
C37 C36 C41 120.8(5) . . ?
C41 C36 N6 118.8(4) . . ?
C36 C37 H37 120.4 . . ?
C36 C37 C38 119.2(5) . . ?
C38 C37 H37 120.4 . . ?
C37 C38 H38 120.0 . . ?
C39 C38 C37 120.1(5) . . ?
C39 C38 H38 120.0 . . ?
C38 C39 H39 119.9 . . ?
C38 C39 C40 120.3(5) . . ?
C40 C39 H39 119.9 . . ?
C39 C40 H40 119.8 . . ?
C39 C40 C41 120.3(5) . . ?
C41 C40 H40 119.8 . . ?
C36 C41 C40 119.2(5) . . ?
C36 C41 H41 120.4 . . ?
C40 C41 H41 120.4 . . ?
C43 C42 N5 119.6(5) . . ?
C43 C42 C47 120.0(5) . . ?
C47 C42 N5 119.8(4) . . ?
C42 C43 H43 120.0 . . ?
C42 C43 C44 120.0(5) . . ?
C44 C43 H43 120.0 . . ?
C43 C44 H44 120.0 . . ?
C45 C44 C43 119.9(5) . . ?
C45 C44 H44 120.0 . . ?
C44 C45 H45 120.0 . . ?
C46 C45 C44 119.9(5) . . ?
C46 C45 H45 120.0 . . ?
C45 C46 H46 119.7 . . ?
C45 C46 C47 120.7(5) . . ?
C47 C46 H46 119.7 . . ?
C42 C47 C46 119.4(5) . . ?
C42 C47 H47 120.3 . . ?
C46 C47 H47 120.3 . . ?
C49 C48 S2 119.6(4) . . ?
C53 C48 S2 120.1(4) . . ?
C53 C48 C49 120.3(5) . . ?
C48 C49 H49 120.7 . . ?
C50 C49 C48 118.5(5) . . ?
C50 C49 H49 120.7 . . ?
C49 C50 H50 119.1 . . ?
C49 C50 C51 121.7(5) . . ?
C51 C50 H50 119.1 . . ?
C50 C51 C52 118.9(5) . . ?
C50 C51 C54 121.6(5) . . ?
C52 C51 C54 119.5(5) . . ?
C51 C52 H52 119.7 . . ?
C53 C52 C51 120.6(5) . . ?
C53 C52 H52 119.7 . . ?
C48 C53 C52 120.0(5) . . ?
C48 C53 H53 120.0 . . ?
C52 C53 H53 120.0 . . ?
C51 C54 H54A 109.5 . . ?
C51 C54 H54B 109.5 . . ?
C51 C54 H54C 109.5 . . ?
H54A C54 H54B 109.5 . . ?
H54A C54 H54C 109.5 . . ?
H54B C54 H54C 109.5 . . ?

loop_
_geom_bond_atom_site_label_1
_geom_bond_atom_site_label_2
_geom_bond_distance
_geom_bond_site_symmetry_2
_geom_bond_publ_flag
S1 O1 1.419(4) . ?
S1 O2 1.429(4) . ?
S1 N3 1.687(4) . ?
S1 C21 1.749(5) . ?
N1 C8 1.271(6) . ?
N1 C15 1.418(6) . ?
N2 C7 1.266(6) . ?
N2 C9 1.423(6) . ?
N3 C6 1.442(6) . ?
N3 C7 1.416(6) . ?
C1 C2 1.414(7) . ?
C1 C6 1.390(7) . ?
C1 C8 1.456(7) . ?
C2 H2 0.9500 . ?
C2 C3 1.391(7) . ?
C3 H3 0.9500 . ?
C3 C4 1.382(8) . ?
C4 H4 0.9500 . ?
C4 C5 1.390(7) . ?
C5 H5 0.9500 . ?
C5 C6 1.397(7) . ?
C7 C8 1.523(7) . ?
C9 C10 1.383(7) . ?
C9 C14 1.379(7) . ?
C10 H10 0.9500 . ?
C10 C11 1.377(7) . ?
C11 H11 0.9500 . ?
C11 C12 1.375(7) . ?
C12 H12 0.9500 . ?
C12 C13 1.373(7) . ?
C13 H13 0.9500 . ?
C13 C14 1.381(7) . ?
C14 H14 0.9500 . ?
C15 C16 1.401(7) . ?
C15 C20 1.386(7) . ?
C16 H16 0.9500 . ?
C16 C17 1.384(7) . ?
C17 H17 0.9500 . ?
C17 C18 1.380(7) . ?
C18 H18 0.9500 . ?
C18 C19 1.384(7) . ?
C19 H19 0.9500 . ?
C19 C20 1.389(7) . ?
C20 H20 0.9500 . ?
C21 C22 1.394(7) . ?
C21 C26 1.380(7) . ?
C22 H22 0.9500 . ?
C22 C23 1.381(7) . ?
C23 H23 0.9500 . ?
C23 C24 1.375(7) . ?
C24 C25 1.393(7) . ?
C24 C27 1.513(7) . ?
C25 H25 0.9500 . ?
C25 C26 1.386(7) . ?
C26 H26 0.9500 . ?
C27 H27A 0.9800 . ?
C27 H27B 0.9800 . ?
C27 H27C 0.9800 . ?
S2 O3 1.426(4) . ?
S2 O4 1.431(4) . ?
S2 N4 1.686(4) . ?
S2 C48 1.741(5) . ?
N4 C28 1.430(6) . ?
N4 C35 1.423(6) . ?
N5 C35 1.262(6) . ?
N5 C42 1.423(6) . ?
N6 C34 1.258(6) . ?
N6 C36 1.428(6) . ?
C28 C29 1.402(7) . ?
C28 C33 1.396(7) . ?
C29 H29 0.9500 . ?
C29 C30 1.391(7) . ?
C30 H30 0.9500 . ?
C30 C31 1.380(7) . ?
C31 H31 0.9500 . ?
C31 C32 1.396(7) . ?
C32 H32 0.9500 . ?
C32 C33 1.411(7) . ?
C33 C34 1.468(7) . ?
C34 C35 1.516(6) . ?
C36 C37 1.381(7) . ?
C36 C41 1.387(7) . ?
C37 H37 0.9500 . ?
C37 C38 1.404(7) . ?
C38 H38 0.9500 . ?
C38 C39 1.373(8) . ?
C39 H39 0.9500 . ?
C39 C40 1.381(8) . ?
C40 H40 0.9500 . ?
C40 C41 1.393(7) . ?
C41 H41 0.9500 . ?
C42 C43 1.376(7) . ?
C42 C47 1.388(7) . ?
C43 H43 0.9500 . ?
C43 C44 1.394(7) . ?
C44 H44 0.9500 . ?
C44 C45 1.379(7) . ?
C45 H45 0.9500 . ?
C45 C46 1.370(7) . ?
C46 H46 0.9500 . ?
C46 C47 1.392(7) . ?
C47 H47 0.9500 . ?
C48 C49 1.424(7) . ?
C48 C53 1.373(7) . ?
C49 H49 0.9500 . ?
C49 C50 1.371(7) . ?
C50 H50 0.9500 . ?
C50 C51 1.384(7) . ?
C51 C52 1.399(7) . ?
C51 C54 1.506(7) . ?
C52 H52 0.9500 . ?
C52 C53 1.381(7) . ?
C53 H53 0.9500 . ?
C54 H54A 0.9800 . ?
C54 H54B 0.9800 . ?
C54 H54C 0.9800 . ?

loop_
_geom_torsion_atom_site_label_1
_geom_torsion_atom_site_label_2
_geom_torsion_atom_site_label_3
_geom_torsion_atom_site_label_4
_geom_torsion
_geom_torsion_site_symmetry_1
_geom_torsion_site_symmetry_2
_geom_torsion_site_symmetry_3
_geom_torsion_site_symmetry_4
_geom_torsion_publ_flag
S1 N3 C6 C1 163.6(3) . . . . ?
S1 N3 C6 C5 -20.9(7) . . . . ?
S1 N3 C7 N2 11.7(6) . . . . ?
S1 N3 C7 C8 -165.2(3) . . . . ?
S1 C21 C22 C23 177.8(4) . . . . ?
S1 C21 C26 C25 -178.2(4) . . . . ?
O1 S1 N3 C6 148.9(4) . . . . ?
O1 S1 N3 C7 -53.6(4) . . . . ?
O1 S1 C21 C22 19.4(5) . . . . ?
O1 S1 C21 C26 -161.1(4) . . . . ?
O2 S1 N3 C6 21.0(4) . . . . ?
O2 S1 N3 C7 178.5(4) . . . . ?
O2 S1 C21 C22 152.5(4) . . . . ?
O2 S1 C21 C26 -28.0(5) . . . . ?
N1 C15 C16 C17 -172.7(4) . . . . ?
N1 C15 C20 C19 170.5(4) . . . . ?
N2 C7 C8 N1 7.8(8) . . . . ?
N2 C7 C8 C1 -173.3(5) . . . . ?
N2 C9 C10 C11 174.0(5) . . . . ?
N2 C9 C14 C13 -172.2(5) . . . . ?
N3 S1 C21 C22 -95.3(4) . . . . ?
N3 S1 C21 C26 84.2(4) . . . . ?
N3 C7 C8 N1 -175.7(4) . . . . ?
N3 C7 C8 C1 3.1(5) . . . . ?
C1 C2 C3 C4 1.6(7) . . . . ?
C2 C1 C6 N3 175.4(4) . . . . ?
C2 C1 C6 C5 -0.4(7) . . . . ?
C2 C1 C8 N1 1.1(9) . . . . ?
C2 C1 C8 C7 -177.5(5) . . . . ?
C2 C3 C4 C5 -2.3(8) . . . . ?
C3 C4 C5 C6 1.6(8) . . . . ?
C4 C5 C6 N3 -175.2(4) . . . . ?
C4 C5 C6 C1 -0.2(7) . . . . ?
C6 N3 C7 N2 172.7(4) . . . . ?
C6 N3 C7 C8 -4.2(5) . . . . ?
C6 C1 C2 C3 -0.3(7) . . . . ?
C6 C1 C8 N1 177.7(5) . . . . ?
C6 C1 C8 C7 -0.9(5) . . . . ?
C7 N2 C9 C10 108.7(6) . . . . ?
C7 N2 C9 C14 -79.9(7) . . . . ?
C7 N3 C6 C1 3.7(5) . . . . ?
C7 N3 C6 C5 179.2(5) . . . . ?
C8 N1 C15 C16 -112.5(5) . . . . ?
C8 N1 C15 C20 74.6(6) . . . . ?
C8 C1 C2 C3 176.1(5) . . . . ?
C8 C1 C6 N3 -1.6(5) . . . . ?
C8 C1 C6 C5 -177.5(4) . . . . ?
C9 N2 C7 N3 177.7(4) . . . . ?
C9 N2 C7 C8 -6.3(8) . . . . ?
C9 C10 C11 C12 -2.1(8) . . . . ?
C10 C9 C14 C13 -0.7(8) . . . . ?
C10 C11 C12 C13 0.0(8) . . . . ?
C11 C12 C13 C14 1.8(8) . . . . ?
C12 C13 C14 C9 -1.4(9) . . . . ?
C14 C9 C10 C11 2.4(8) . . . . ?
C15 N1 C8 C1 6.0(8) . . . . ?
C15 N1 C8 C7 -175.6(4) . . . . ?
C15 C16 C17 C18 1.7(7) . . . . ?
C16 C15 C20 C19 -2.4(7) . . . . ?
C16 C17 C18 C19 -1.7(8) . . . . ?
C17 C18 C19 C20 -0.3(7) . . . . ?
C18 C19 C20 C15 2.4(7) . . . . ?
C20 C15 C16 C17 0.3(7) . . . . ?
C21 S1 N3 C6 -93.7(4) . . . . ?
C21 S1 N3 C7 63.7(4) . . . . ?
C21 C22 C23 C24 0.3(8) . . . . ?
C22 C21 C26 C25 1.3(8) . . . . ?
C22 C23 C24 C25 1.4(8) . . . . ?
C22 C23 C24 C27 -176.9(5) . . . . ?
C23 C24 C25 C26 -1.8(8) . . . . ?
C24 C25 C26 C21 0.4(8) . . . . ?
C26 C21 C22 C23 -1.7(7) . . . . ?
C27 C24 C25 C26 176.5(5) . . . . ?
S2 N4 C28 C29 21.6(7) . . . . ?
S2 N4 C28 C33 -164.0(3) . . . . ?
S2 N4 C35 N5 -9.8(6) . . . . ?
S2 N4 C35 C34 166.0(3) . . . . ?
S2 C48 C49 C50 178.2(4) . . . . ?
S2 C48 C53 C52 -178.7(4) . . . . ?
O3 S2 N4 C28 -146.6(4) . . . . ?
O3 S2 N4 C35 53.4(4) . . . . ?
O3 S2 C48 C49 -15.6(4) . . . . ?
O3 S2 C48 C53 163.3(4) . . . . ?
O4 S2 N4 C28 -18.2(4) . . . . ?
O4 S2 N4 C35 -178.1(4) . . . . ?
O4 S2 C48 C49 -148.5(4) . . . . ?
O4 S2 C48 C53 30.3(4) . . . . ?
N4 S2 C48 C49 99.6(4) . . . . ?
N4 S2 C48 C53 -81.6(4) . . . . ?
N4 C28 C29 C30 174.8(5) . . . . ?
N4 C28 C33 C32 -175.6(4) . . . . ?
N4 C28 C33 C34 0.1(5) . . . . ?
N5 C42 C43 C44 -173.5(4) . . . . ?
N5 C42 C47 C46 171.7(4) . . . . ?
N6 C34 C35 N4 176.0(4) . . . . ?
N6 C34 C35 N5 -8.9(8) . . . . ?
N6 C36 C37 C38 -171.9(4) . . . . ?
N6 C36 C41 C40 173.5(4) . . . . ?
C28 N4 C35 N5 -172.9(4) . . . . ?
C28 N4 C35 C34 3.0(5) . . . . ?
C28 C29 C30 C31 -0.9(8) . . . . ?
C28 C33 C34 N6 -176.8(5) . . . . ?
C28 C33 C34 C35 1.7(5) . . . . ?
C29 C28 C33 C32 -0.7(7) . . . . ?
C29 C28 C33 C34 175.0(4) . . . . ?
C29 C30 C31 C32 0.5(8) . . . . ?
C30 C31 C32 C33 -0.1(8) . . . . ?
C31 C32 C33 C28 0.2(7) . . . . ?
C31 C32 C33 C34 -174.4(5) . . . . ?
C32 C33 C34 N6 -1.8(9) . . . . ?
C32 C33 C34 C35 176.7(5) . . . . ?
C33 C28 C29 C30 1.0(7) . . . . ?
C33 C34 C35 N4 -2.8(5) . . . . ?
C33 C34 C35 N5 172.3(5) . . . . ?
C34 N6 C36 C37 -75.0(6) . . . . ?
C34 N6 C36 C41 112.0(6) . . . . ?
C35 N4 C28 C29 -176.4(5) . . . . ?
C35 N4 C28 C33 -2.0(5) . . . . ?
C35 N5 C42 C43 -113.3(5) . . . . ?
C35 N5 C42 C47 74.6(6) . . . . ?
C36 N6 C34 C33 -6.1(9) . . . . ?
C36 N6 C34 C35 175.5(4) . . . . ?
C36 C37 C38 C39 -0.8(8) . . . . ?
C37 C36 C41 C40 0.5(7) . . . . ?
C37 C38 C39 C40 -0.9(8) . . . . ?
C38 C39 C40 C41 2.3(8) . . . . ?
C39 C40 C41 C36 -2.2(8) . . . . ?
C41 C36 C37 C38 0.9(7) . . . . ?
C42 N5 C35 N4 -175.5(4) . . . . ?
C42 N5 C35 C34 9.8(8) . . . . ?
C42 C43 C44 C45 1.8(7) . . . . ?
C43 C42 C47 C46 -0.3(7) . . . . ?
C43 C44 C45 C46 -0.4(8) . . . . ?
C44 C45 C46 C47 -1.4(8) . . . . ?
C45 C46 C47 C42 1.7(8) . . . . ?
C47 C42 C43 C44 -1.4(7) . . . . ?
C48 S2 N4 C28 95.9(4) . . . . ?
C48 S2 N4 C35 -64.1(4) . . . . ?
C48 C49 C50 C51 0.5(7) . . . . ?
C49 C48 C53 C52 0.2(7) . . . . ?
C49 C50 C51 C52 0.0(8) . . . . ?
C49 C50 C51 C54 179.7(5) . . . . ?
C50 C51 C52 C53 -0.5(7) . . . . ?
C51 C52 C53 C48 0.4(7) . . . . ?
C53 C48 C49 C50 -0.6(7) . . . . ?
C54 C51 C52 C53 179.8(5) . . . . ?
